data_8106717
loop_
_publ_author_name
'Xu, Chunying'
'Chu, Wenjuan'
'Cui, Lu'
'Li, Minghui'

_publ_section_title
;
 Crystal structure of
 poly[(\m2-1,4-bis((2-ethyl-1H-benzo[d]imidazol-1-yl)methyl)benzene-\k2
 N:N&#x2032;)(\m2-isophthalato-\k4
 O,O&#x2032;:O&#x2032;&#x2032;,O&#x2032;&#x2032;&#x2032;)cadmium(II)],
 C34H30N4O4Cd
;
_journal_issue 6
_journal_name_full 'Zeitschrift f\"ur Kristallographie - New Crystal Structures'
_journal_page_first 909
_journal_page_last 911
_journal_paper_doi 10.1515/ncrs-2017-0076
_journal_volume 232
_journal_year 2017
_chemical_formula_moiety 'C34 H30 Cd N4 O4'
_chemical_formula_sum 'C34 H30 Cd N4 O4'
_chemical_formula_weight 671.02
_space_group_IT_number 14
_space_group_name_Hall '-P 2ybc'
_space_group_name_H-M_alt 'P 1 21/c 1'
_symmetry_cell_setting monoclinic
_symmetry_space_group_name_Hall '-P 2ybc'
_symmetry_space_group_name_H-M 'P 1 21/c 1'
_atom_sites_solution_hydrogens geom
_atom_sites_solution_primary direct
_atom_sites_solution_secondary difmap
_cell_angle_alpha 90.00
_cell_angle_beta 123.32(2)
_cell_angle_gamma 90.00
_cell_formula_units_Z 4
_cell_length_a 10.382(2)
_cell_length_b 18.102(4)
_cell_length_c 18.449(5)
_cell_measurement_reflns_used 6657
_cell_measurement_temperature 293(2)
_cell_measurement_theta_max 29.0986
_cell_measurement_theta_min 2.2402
_cell_volume 2897.3(13)
_computing_cell_refinement 'CrystalClear (Rigaku/MSC Inc., 2006)'
_computing_data_collection 'CrystalClear (Rigaku/MSC Inc., 2006)'
_computing_data_reduction 'CrystalClear (Rigaku/MSC Inc., 2006)'
_computing_molecular_graphics SHELXTL
_computing_publication_material SHELXTL
_computing_structure_refinement 'SHELXL-97 (Sheldrick, 1997)'
_computing_structure_solution 'SHELXS-97 (Sheldrick, 1990)'
_diffrn_ambient_temperature 293(2)
_diffrn_detector_area_resol_mean 28.5714
_diffrn_measured_fraction_theta_full 0.996
_diffrn_measured_fraction_theta_max 0.996
_diffrn_measurement_device_type 'Rigaku Saturn'
_diffrn_measurement_method \w
_diffrn_radiation_monochromator graphite
_diffrn_radiation_source 'fine-focus sealed tube'
_diffrn_radiation_type MoK\a
_diffrn_radiation_wavelength 0.71073
_diffrn_reflns_av_R_equivalents 0.0580
_diffrn_reflns_av_sigmaI/netI 0.0616
_diffrn_reflns_limit_h_max 12
_diffrn_reflns_limit_h_min -9
_diffrn_reflns_limit_k_max 21
_diffrn_reflns_limit_k_min -21
_diffrn_reflns_limit_l_max 21
_diffrn_reflns_limit_l_min -21
_diffrn_reflns_number 19414
_diffrn_reflns_theta_full 25.00
_diffrn_reflns_theta_max 25.00
_diffrn_reflns_theta_min 1.74
_exptl_absorpt_coefficient_mu 0.800
_exptl_absorpt_correction_T_max 0.8962
_exptl_absorpt_correction_T_min 0.8693
_exptl_absorpt_correction_type multi-scan
_exptl_absorpt_process_details 'Jacobson, R. (1998) Private communication'
_exptl_crystal_colour Colorless
_exptl_crystal_density_diffrn 1.538
_exptl_crystal_density_method 'not measured'
_exptl_crystal_description Prism
_exptl_crystal_F_000 1368
_exptl_crystal_size_max 0.18
_exptl_crystal_size_mid 0.16
_exptl_crystal_size_min 0.14
_refine_diff_density_max 0.403
_refine_diff_density_min -0.431
_refine_diff_density_rms 0.078
_refine_ls_extinction_method none
_refine_ls_goodness_of_fit_ref 1.058
_refine_ls_hydrogen_treatment mixed
_refine_ls_matrix_type full
_refine_ls_number_parameters 390
_refine_ls_number_reflns 5093
_refine_ls_number_restraints 0
_refine_ls_restrained_S_all 1.058
_refine_ls_R_factor_all 0.0723
_refine_ls_R_factor_gt 0.0540
_refine_ls_shift/su_max 0.000
_refine_ls_shift/su_mean 0.000
_refine_ls_structure_factor_coef Fsqd
_refine_ls_weighting_details 'calc w=1/[\s^2^(Fo^2^)+(0.0408P)^2^+2.0000P] where P=(Fo^2^+2Fc^2^)/3'
_refine_ls_weighting_scheme calc
_refine_ls_wR_factor_gt 0.0974
_refine_ls_wR_factor_ref 0.1069
_reflns_number_gt 4204
_reflns_number_total 5093
_reflns_threshold_expression >2sigma(I)
_cod_data_source_file suppl_ncrs-2017-0076_suppl.cif
_cod_data_source_block 1
_cod_original_cell_volume 2897.3(12)
_cod_original_sg_symbol_H-M 'P 21/c'
_cod_database_code 8106717

loop_
_symmetry_equiv_pos_as_xyz
'x, y, z'
'-x, y+1/2, -z+1/2'
'-x, -y, -z'
'x, -y-1/2, z-1/2'

loop_
_atom_site_label
_atom_site_type_symbol
_atom_site_fract_x
_atom_site_fract_y
_atom_site_fract_z
_atom_site_U_iso_or_equiv
_atom_site_adp_type
_atom_site_occupancy
_atom_site_symmetry_multiplicity
_atom_site_calc_flag
_atom_site_refinement_flags
_atom_site_disorder_assembly
_atom_site_disorder_group
C1 C 0.1617(7) 0.3079(3) 0.1312(4) 0.0650(17) Uani 1 1 d . . .
H1A H 0.2609 0.3314 0.1606 0.097 Uiso 1 1 calc R . .
H1B H 0.1162 0.3096 0.0697 0.097 Uiso 1 1 calc R . .
H1C H 0.1735 0.2573 0.1496 0.097 Uiso 1 1 calc R . .
C2 C 0.0594(6) 0.3475(3) 0.1525(3) 0.0534(15) Uani 1 1 d . . .
H2A H 0.0472 0.3984 0.1332 0.064 Uiso 1 1 calc R . .
H2B H -0.0417 0.3246 0.1209 0.064 Uiso 1 1 calc R . .
C3 C 0.1205(5) 0.3468(3) 0.2467(3) 0.0378(12) Uani 1 1 d . . .
C4 C 0.1786(5) 0.3157(3) 0.3748(3) 0.0335(11) Uani 1 1 d . . .
C5 C 0.1963(6) 0.2834(3) 0.4482(3) 0.0447(13) Uani 1 1 d . . .
H5 H 0.1376 0.2426 0.4432 0.054 Uiso 1 1 calc R . .
C6 C 0.3012(6) 0.3128(4) 0.5277(4) 0.0586(17) Uani 1 1 d . . .
H6 H 0.3162 0.2905 0.5772 0.070 Uiso 1 1 calc R . .
C7 C 0.3859(7) 0.3753(4) 0.5363(4) 0.0674(18) Uani 1 1 d . . .
H7 H 0.4565 0.3942 0.5912 0.081 Uiso 1 1 calc R . .
C8 C 0.3670(6) 0.4091(3) 0.4653(4) 0.0638(18) Uani 1 1 d . . .
H8 H 0.4222 0.4515 0.4705 0.077 Uiso 1 1 calc R . .
C9 C 0.2626(5) 0.3783(3) 0.3848(3) 0.0415(13) Uani 1 1 d . . .
C10 C 0.2783(6) 0.4627(3) 0.2816(4) 0.0562(16) Uani 1 1 d . . .
H10A H 0.2990 0.5012 0.3233 0.067 Uiso 1 1 calc R . .
H10B H 0.1975 0.4804 0.2248 0.067 Uiso 1 1 calc R . .
C11 C 0.4218(5) 0.4501(3) 0.2817(3) 0.0394(12) Uani 1 1 d . . .
C12 C 0.4418(6) 0.4907(3) 0.2261(3) 0.0445(13) Uani 1 1 d . . .
H12 H 0.3662 0.5242 0.1887 0.053 Uiso 1 1 calc R . .
C13 C 0.5734(6) 0.4826(3) 0.2249(3) 0.0490(14) Uani 1 1 d . . .
H13 H 0.5845 0.5107 0.1865 0.059 Uiso 1 1 calc R . .
C14 C 0.6871(5) 0.4340(2) 0.2790(3) 0.0329(11) Uani 1 1 d . . .
C15 C 0.6666(6) 0.3932(3) 0.3346(4) 0.0555(16) Uani 1 1 d . . .
H15 H 0.7423 0.3598 0.3721 0.067 Uiso 1 1 calc R . .
C16 C 0.5356(6) 0.4009(3) 0.3357(4) 0.0640(18) Uani 1 1 d . . .
H16 H 0.5240 0.3723 0.3736 0.077 Uiso 1 1 calc R . .
C17 C 0.8295(6) 0.4221(3) 0.2777(3) 0.0423(13) Uani 1 1 d . . .
H17A H 0.9147 0.4100 0.3359 0.051 Uiso 1 1 calc R . .
H17B H 0.8125 0.3800 0.2409 0.051 Uiso 1 1 calc R . .
C18 C 0.9354(7) 0.5838(4) 0.4133(4) 0.076(2) Uani 1 1 d . . .
H18A H 0.8998 0.6310 0.3852 0.115 Uiso 1 1 calc R . .
H18B H 0.9910 0.5904 0.4750 0.115 Uiso 1 1 calc R . .
H18C H 0.8486 0.5520 0.3947 0.115 Uiso 1 1 calc R . .
C19 C 1.0399(6) 0.5497(3) 0.3898(3) 0.0500(14) Uani 1 1 d . . .
H19A H 1.1323 0.5796 0.4141 0.060 Uiso 1 1 calc R . .
H19B H 1.0707 0.5011 0.4158 0.060 Uiso 1 1 calc R . .
C20 C 0.9673(5) 0.5427(3) 0.2942(3) 0.0353(12) Uani 1 1 d . . .
C21 C 0.8287(5) 0.4959(3) 0.1618(3) 0.0353(11) Uani 1 1 d . . .
C22 C 0.7331(6) 0.4546(3) 0.0871(4) 0.0480(14) Uani 1 1 d . . .
H22 H 0.6818 0.4127 0.0875 0.058 Uiso 1 1 calc R . .
C23 C 0.7193(7) 0.4795(3) 0.0133(4) 0.0648(18) Uani 1 1 d . . .
H23 H 0.6551 0.4542 -0.0384 0.078 Uiso 1 1 calc R . .
C24 C 0.7980(8) 0.5412(3) 0.0132(4) 0.0698(19) Uani 1 1 d . . .
H24 H 0.7876 0.5553 -0.0382 0.084 Uiso 1 1 calc R . .
C25 C 0.8912(6) 0.5822(3) 0.0870(3) 0.0507(14) Uani 1 1 d . . .
H25 H 0.9439 0.6235 0.0864 0.061 Uiso 1 1 calc R . .
C26 C 0.9033(5) 0.5594(3) 0.1623(3) 0.0335(11) Uani 1 1 d . . .
C27 C -0.2840(6) 0.2519(3) 0.0628(3) 0.0380(12) Uani 1 1 d . . .
C28 C -0.3656(5) 0.2783(2) -0.0296(3) 0.0301(11) Uani 1 1 d . . .
C29 C -0.5148(5) 0.3051(3) -0.0733(3) 0.0367(12) Uani 1 1 d . . .
H29 H -0.5673 0.3073 -0.0456 0.044 Uiso 1 1 calc R . .
C30 C -0.5852(5) 0.3285(3) -0.1577(3) 0.0427(13) Uani 1 1 d . . .
H30 H -0.6874 0.3439 -0.1880 0.051 Uiso 1 1 calc R . .
C31 C -0.5062(5) 0.3294(3) -0.1979(3) 0.0367(12) Uani 1 1 d . . .
H31 H -0.5548 0.3464 -0.2547 0.044 Uiso 1 1 calc R . .
C32 C -0.3553(5) 0.3053(2) -0.1548(3) 0.0280(10) Uani 1 1 d . . .
C33 C -0.2876(5) 0.2781(2) -0.0711(3) 0.0293(11) Uani 1 1 d . . .
H33 H -0.1878 0.2595 -0.0423 0.035 Uiso 1 1 calc R . .
C34 C -0.2667(5) 0.3080(3) -0.1971(3) 0.0312(11) Uani 1 1 d . . .
Cd1 Cd -0.10382(4) 0.20340(2) 0.22815(2) 0.03267(13) Uani 1 1 d . . .
N1 N 0.0884(4) 0.2963(2) 0.2870(2) 0.0347(9) Uani 1 1 d . . .
N2 N 0.2222(4) 0.3975(2) 0.3024(3) 0.0435(11) Uani 1 1 d . . .
N3 N 0.8729(4) 0.4857(2) 0.2467(3) 0.0365(10) Uani 1 1 d . . .
N4 N 0.9871(4) 0.5892(2) 0.2456(2) 0.0336(9) Uani 1 1 d . . .
O1 O -0.1798(4) 0.2045(2) 0.0872(2) 0.0553(10) Uani 1 1 d . . .
O2 O -0.3144(4) 0.27960(19) 0.1131(2) 0.0438(9) Uani 1 1 d . . .
O3 O -0.3105(4) 0.3493(2) -0.2605(2) 0.0449(9) Uani 1 1 d . . .
O4 O -0.1471(4) 0.26831(19) -0.1661(2) 0.0412(9) Uani 1 1 d . . .

loop_
_atom_site_aniso_label
_atom_site_aniso_U_11
_atom_site_aniso_U_22
_atom_site_aniso_U_33
_atom_site_aniso_U_23
_atom_site_aniso_U_13
_atom_site_aniso_U_12
C1 0.083(4) 0.070(5) 0.061(4) -0.012(3) 0.052(4) -0.005(4)
C2 0.047(3) 0.077(4) 0.045(3) 0.015(3) 0.031(3) 0.003(3)
C3 0.027(3) 0.051(3) 0.045(3) 0.012(3) 0.026(2) 0.007(2)
C4 0.028(3) 0.039(3) 0.037(3) 0.001(2) 0.020(2) 0.002(2)
C5 0.046(3) 0.051(4) 0.039(3) -0.002(3) 0.025(3) -0.011(3)
C6 0.049(4) 0.083(5) 0.043(3) 0.001(3) 0.025(3) -0.011(3)
C7 0.059(4) 0.084(5) 0.048(4) -0.019(4) 0.022(3) -0.023(4)
C8 0.056(4) 0.061(4) 0.067(4) -0.014(3) 0.029(3) -0.029(3)
C9 0.034(3) 0.042(3) 0.049(3) 0.002(3) 0.024(3) -0.004(2)
C10 0.050(3) 0.044(4) 0.089(5) 0.018(3) 0.048(3) 0.002(3)
C11 0.035(3) 0.033(3) 0.056(3) 0.006(3) 0.028(3) -0.004(2)
C12 0.042(3) 0.045(3) 0.050(3) 0.013(3) 0.028(3) 0.012(3)
C13 0.061(4) 0.047(4) 0.062(4) 0.025(3) 0.049(3) 0.016(3)
C14 0.033(3) 0.023(3) 0.049(3) 0.006(2) 0.027(2) 0.001(2)
C15 0.044(3) 0.049(4) 0.081(4) 0.031(3) 0.038(3) 0.016(3)
C16 0.060(4) 0.057(4) 0.096(5) 0.044(4) 0.057(4) 0.017(3)
C17 0.047(3) 0.033(3) 0.057(3) 0.015(3) 0.035(3) 0.008(2)
C18 0.090(5) 0.090(6) 0.071(4) -0.024(4) 0.059(4) -0.012(4)
C19 0.065(4) 0.048(4) 0.049(3) 0.009(3) 0.039(3) 0.001(3)
C20 0.036(3) 0.038(3) 0.040(3) 0.003(2) 0.026(3) 0.004(2)
C21 0.034(3) 0.030(3) 0.042(3) 0.003(2) 0.021(2) 0.003(2)
C22 0.053(3) 0.030(3) 0.062(4) -0.005(3) 0.032(3) -0.006(3)
C23 0.081(4) 0.047(4) 0.048(4) -0.012(3) 0.024(3) -0.022(3)
C24 0.109(5) 0.053(4) 0.042(4) 0.000(3) 0.037(4) -0.015(4)
C25 0.070(4) 0.037(3) 0.047(3) 0.001(3) 0.033(3) -0.014(3)
C26 0.033(3) 0.032(3) 0.038(3) -0.001(2) 0.021(2) -0.001(2)
C27 0.043(3) 0.039(3) 0.034(3) 0.001(2) 0.022(3) -0.005(2)
C28 0.037(3) 0.030(3) 0.030(3) -0.002(2) 0.023(2) -0.003(2)
C29 0.037(3) 0.045(3) 0.042(3) 0.001(2) 0.031(3) -0.001(2)
C30 0.023(3) 0.062(4) 0.041(3) 0.009(3) 0.016(2) 0.006(2)
C31 0.035(3) 0.051(3) 0.026(3) 0.005(2) 0.018(2) 0.003(2)
C32 0.030(3) 0.033(3) 0.025(2) -0.003(2) 0.018(2) -0.003(2)
C33 0.025(2) 0.035(3) 0.028(3) -0.006(2) 0.015(2) -0.002(2)
C34 0.036(3) 0.030(3) 0.030(3) -0.007(2) 0.019(2) -0.006(2)
Cd1 0.0404(2) 0.0365(2) 0.0296(2) 0.00155(16) 0.02456(18) 0.00213(17)
N1 0.035(2) 0.043(3) 0.036(2) 0.005(2) 0.025(2) 0.003(2)
N2 0.033(2) 0.042(3) 0.062(3) 0.007(2) 0.031(2) -0.004(2)
N3 0.039(2) 0.032(2) 0.049(3) 0.006(2) 0.032(2) 0.0009(19)
N4 0.038(2) 0.029(2) 0.041(2) -0.0020(19) 0.026(2) -0.0057(18)
O1 0.073(3) 0.064(3) 0.030(2) 0.0109(19) 0.029(2) 0.024(2)
O2 0.060(2) 0.051(2) 0.0338(19) 0.0015(17) 0.0340(19) -0.0001(18)
O3 0.055(2) 0.055(2) 0.041(2) 0.0115(18) 0.0360(19) 0.0104(19)
O4 0.040(2) 0.055(2) 0.041(2) 0.0076(17) 0.0298(18) 0.0097(18)

loop_
_atom_type_symbol
_atom_type_description
_atom_type_scat_dispersion_real
_atom_type_scat_dispersion_imag
_atom_type_scat_source
C C 0.0033 0.0016 'International Tables Vol C Tables 4.2.6.8 and 6.1.1.4'
H H 0.0000 0.0000 'International Tables Vol C Tables 4.2.6.8 and 6.1.1.4'
Cd Cd -0.8075 1.2024 'International Tables Vol C Tables 4.2.6.8 and 6.1.1.4'
N N 0.0061 0.0033 'International Tables Vol C Tables 4.2.6.8 and 6.1.1.4'
O O 0.0106 0.0060 'International Tables Vol C Tables 4.2.6.8 and 6.1.1.4'

loop_
_geom_angle_atom_site_label_1
_geom_angle_atom_site_label_2
_geom_angle_atom_site_label_3
_geom_angle
_geom_angle_site_symmetry_1
_geom_angle_site_symmetry_3
C2 C1 H1A 109.5 . .
C2 C1 H1B 109.5 . .
H1A C1 H1B 109.5 . .
C2 C1 H1C 109.5 . .
H1A C1 H1C 109.5 . .
H1B C1 H1C 109.5 . .
C3 C2 C1 113.1(4) . .
C3 C2 H2A 109.0 . .
C1 C2 H2A 109.0 . .
C3 C2 H2B 109.0 . .
C1 C2 H2B 109.0 . .
H2A C2 H2B 107.8 . .
N1 C3 N2 112.0(4) . .
N1 C3 C2 125.6(5) . .
N2 C3 C2 122.4(5) . .
C9 C4 N1 109.5(4) . .
C9 C4 C5 118.6(5) . .
N1 C4 C5 132.0(5) . .
C6 C5 C4 118.9(5) . .
C6 C5 H5 120.6 . .
C4 C5 H5 120.6 . .
C5 C6 C7 121.4(6) . .
C5 C6 H6 119.3 . .
C7 C6 H6 119.3 . .
C8 C7 C6 120.7(6) . .
C8 C7 H7 119.7 . .
C6 C7 H7 119.7 . .
C7 C8 C9 117.7(5) . .
C7 C8 H8 121.1 . .
C9 C8 H8 121.1 . .
C4 C9 N2 105.8(4) . .
C4 C9 C8 122.6(5) . .
N2 C9 C8 131.6(5) . .
N2 C10 C11 114.6(4) . .
N2 C10 H10A 108.6 . .
C11 C10 H10A 108.6 . .
N2 C10 H10B 108.6 . .
C11 C10 H10B 108.6 . .
H10A C10 H10B 107.6 . .
C12 C11 C16 117.8(5) . .
C12 C11 C10 118.4(5) . .
C16 C11 C10 123.7(5) . .
C11 C12 C13 120.8(5) . .
C11 C12 H12 119.6 . .
C13 C12 H12 119.6 . .
C14 C13 C12 121.3(5) . .
C14 C13 H13 119.3 . .
C12 C13 H13 119.3 . .
C13 C14 C15 117.8(4) . .
C13 C14 C17 122.8(4) . .
C15 C14 C17 119.4(4) . .
C14 C15 C16 121.0(5) . .
C14 C15 H15 119.5 . .
C16 C15 H15 119.5 . .
C11 C16 C15 121.2(5) . .
C11 C16 H16 119.4 . .
C15 C16 H16 119.4 . .
N3 C17 C14 114.1(4) . .
N3 C17 H17A 108.7 . .
C14 C17 H17A 108.7 . .
N3 C17 H17B 108.7 . .
C14 C17 H17B 108.7 . .
H17A C17 H17B 107.6 . .
C19 C18 H18A 109.5 . .
C19 C18 H18B 109.5 . .
H18A C18 H18B 109.5 . .
C19 C18 H18C 109.5 . .
H18A C18 H18C 109.5 . .
H18B C18 H18C 109.5 . .
C20 C19 C18 113.5(5) . .
C20 C19 H19A 108.9 . .
C18 C19 H19A 108.9 . .
C20 C19 H19B 108.9 . .
C18 C19 H19B 108.9 . .
H19A C19 H19B 107.7 . .
N4 C20 N3 111.8(4) . .
N4 C20 C19 125.4(5) . .
N3 C20 C19 122.8(4) . .
N3 C21 C26 105.6(4) . .
N3 C21 C22 131.5(5) . .
C26 C21 C22 122.9(5) . .
C23 C22 C21 116.0(5) . .
C23 C22 H22 122.0 . .
C21 C22 H22 122.0 . .
C22 C23 C24 121.9(5) . .
C22 C23 H23 119.0 . .
C24 C23 H23 119.0 . .
C25 C24 C23 121.9(6) . .
C25 C24 H24 119.0 . .
C23 C24 H24 119.0 . .
C26 C25 C24 117.2(5) . .
C26 C25 H25 121.4 . .
C24 C25 H25 121.4 . .
C21 C26 N4 109.6(4) . .
C21 C26 C25 119.9(5) . .
N4 C26 C25 130.4(4) . .
O2 C27 O1 122.2(5) . .
O2 C27 C28 120.2(5) . .
O1 C27 C28 117.5(4) . .
O2 C27 Cd1 65.7(3) . .
O1 C27 Cd1 56.4(2) . .
C28 C27 Cd1 172.4(3) . .
C33 C28 C29 119.1(4) . .
C33 C28 C27 119.2(4) . .
C29 C28 C27 121.6(4) . .
C28 C29 C30 119.8(4) . .
C28 C29 H29 120.1 . .
C30 C29 H29 120.1 . .
C31 C30 C29 120.7(4) . .
C31 C30 H30 119.6 . .
C29 C30 H30 119.6 . .
C30 C31 C32 120.6(4) . .
C30 C31 H31 119.7 . .
C32 C31 H31 119.7 . .
C33 C32 C31 118.3(4) . .
C33 C32 C34 120.6(4) . .
C31 C32 C34 121.1(4) . .
C32 C33 C28 121.3(4) . .
C32 C33 H33 119.3 . .
C28 C33 H33 119.3 . .
O3 C34 O4 121.7(4) . .
O3 C34 C32 119.8(4) . .
O4 C34 C32 118.5(4) . .
O3 C34 Cd1 64.9(2) . 4_565
O4 C34 Cd1 57.1(2) . 4_565
C32 C34 Cd1 173.8(3) . 4_565
O1 Cd1 O4 150.39(13) . 4_566
O1 Cd1 N4 93.45(13) . 2_645
O4 Cd1 N4 110.37(13) 4_566 2_645
O1 Cd1 N1 101.20(14) . .
O4 Cd1 N1 87.76(12) 4_566 .
N4 Cd1 N1 109.05(13) 2_645 .
O1 Cd1 O3 109.35(13) . 4_566
O4 Cd1 O3 54.90(11) 4_566 4_566
N4 Cd1 O3 90.98(13) 2_645 4_566
N1 Cd1 O3 142.28(12) . 4_566
O1 Cd1 O2 54.72(12) . .
O4 Cd1 O2 96.44(11) 4_566 .
N4 Cd1 O2 142.72(12) 2_645 .
N1 Cd1 O2 97.05(12) . .
O3 Cd1 O2 83.55(11) 4_566 .
O1 Cd1 C27 27.49(13) . .
O4 Cd1 C27 123.46(14) 4_566 .
N4 Cd1 C27 119.04(15) 2_645 .
N1 Cd1 C27 99.97(14) . .
O3 Cd1 C27 97.28(13) 4_566 .
O2 Cd1 C27 27.24(12) . .
O1 Cd1 C34 131.50(14) . 4_566
O4 Cd1 C34 27.70(12) 4_566 4_566
N4 Cd1 C34 103.14(13) 2_645 4_566
N1 Cd1 C34 115.12(14) . 4_566
O3 Cd1 C34 27.27(12) 4_566 4_566
O2 Cd1 C34 88.53(12) . 4_566
C27 Cd1 C34 111.09(14) . 4_566
C3 N1 C4 105.1(4) . .
C3 N1 Cd1 129.7(3) . .
C4 N1 Cd1 124.6(3) . .
C3 N2 C9 107.7(4) . .
C3 N2 C10 127.6(5) . .
C9 N2 C10 124.7(5) . .
C20 N3 C21 107.6(4) . .
C20 N3 C17 127.8(4) . .
C21 N3 C17 124.5(4) . .
C20 N4 C26 105.4(4) . .
C20 N4 Cd1 133.3(3) . 2_655
C26 N4 Cd1 121.0(3) . 2_655
C27 O1 Cd1 96.1(3) . .
C27 O2 Cd1 87.0(3) . .
C34 O3 Cd1 87.8(3) . 4_565
C34 O4 Cd1 95.2(3) . 4_565

loop_
_geom_bond_atom_site_label_1
_geom_bond_atom_site_label_2
_geom_bond_distance
_geom_bond_site_symmetry_2
C1 C2 1.503(7) .
C1 H1A 0.9600 .
C1 H1B 0.9600 .
C1 H1C 0.9600 .
C2 C3 1.488(7) .
C2 H2A 0.9700 .
C2 H2B 0.9700 .
C3 N1 1.330(6) .
C3 N2 1.350(6) .
C4 C9 1.380(6) .
C4 N1 1.399(6) .
C4 C5 1.392(6) .
C5 C6 1.366(7) .
C5 H5 0.9300 .
C6 C7 1.387(8) .
C6 H6 0.9300 .
C7 C8 1.359(8) .
C7 H7 0.9300 .
C8 C9 1.386(7) .
C8 H8 0.9300 .
C9 N2 1.382(6) .
C10 N2 1.457(6) .
C10 C11 1.505(7) .
C10 H10A 0.9700 .
C10 H10B 0.9700 .
C11 C12 1.368(6) .
C11 C16 1.374(7) .
C12 C13 1.386(7) .
C12 H12 0.9300 .
C13 C14 1.367(6) .
C13 H13 0.9300 .
C14 C15 1.372(6) .
C14 C17 1.507(6) .
C15 C16 1.379(7) .
C15 H15 0.9300 .
C16 H16 0.9300 .
C17 N3 1.463(6) .
C17 H17A 0.9700 .
C17 H17B 0.9700 .
C18 C19 1.505(7) .
C18 H18A 0.9600 .
C18 H18B 0.9600 .
C18 H18C 0.9600 .
C19 C20 1.494(7) .
C19 H19A 0.9700 .
C19 H19B 0.9700 .
C20 N4 1.325(6) .
C20 N3 1.361(6) .
C21 N3 1.381(6) .
C21 C26 1.384(6) .
C21 C22 1.393(7) .
C22 C23 1.364(7) .
C22 H22 0.9300 .
C23 C24 1.385(8) .
C23 H23 0.9300 .
C24 C25 1.376(7) .
C24 H24 0.9300 .
C25 C26 1.387(6) .
C25 H25 0.9300 .
C26 N4 1.394(6) .
C27 O2 1.239(5) .
C27 O1 1.255(6) .
C27 C28 1.505(6) .
C27 Cd1 2.703(5) .
C28 C33 1.387(6) .
C28 C29 1.383(6) .
C29 C30 1.375(6) .
C29 H29 0.9300 .
C30 C31 1.375(6) .
C30 H30 0.9300 .
C31 C32 1.381(6) .
C31 H31 0.9300 .
C32 C33 1.388(6) .
C32 C34 1.499(6) .
C33 H33 0.9300 .
C34 O3 1.244(5) .
C34 O4 1.267(5) .
C34 Cd1 2.714(5) 4_565
Cd1 O1 2.265(3) .
Cd1 O4 2.287(3) 4_566
Cd1 N4 2.309(4) 2_645
Cd1 N1 2.369(4) .
Cd1 O3 2.459(3) 4_566
Cd1 O2 2.468(3) .
Cd1 C34 2.714(5) 4_566
N4 Cd1 2.309(4) 2_655
O3 Cd1 2.459(3) 4_565
O4 Cd1 2.287(3) 4_565

loop_
_geom_torsion_atom_site_label_1
_geom_torsion_atom_site_label_2
_geom_torsion_atom_site_label_3
_geom_torsion_atom_site_label_4
_geom_torsion
_geom_torsion_site_symmetry_1
_geom_torsion_site_symmetry_2
_geom_torsion_site_symmetry_3
_geom_torsion_site_symmetry_4
C1 C2 C3 N1 -91.5(6) . . . .
C1 C2 C3 N2 85.8(7) . . . .
C9 C4 C5 C6 -3.1(8) . . . .
N1 C4 C5 C6 176.3(5) . . . .
C4 C5 C6 C7 2.3(9) . . . .
C5 C6 C7 C8 -0.2(10) . . . .
C6 C7 C8 C9 -1.1(10) . . . .
N1 C4 C9 N2 0.5(5) . . . .
C5 C4 C9 N2 180.0(4) . . . .
N1 C4 C9 C8 -177.6(5) . . . .
C5 C4 C9 C8 1.9(8) . . . .
C7 C8 C9 C4 0.2(9) . . . .
C7 C8 C9 N2 -177.3(6) . . . .
N2 C10 C11 C12 148.5(5) . . . .
N2 C10 C11 C16 -32.6(8) . . . .
C16 C11 C12 C13 -0.4(8) . . . .
C10 C11 C12 C13 178.6(5) . . . .
C11 C12 C13 C14 -0.1(9) . . . .
C12 C13 C14 C15 0.2(8) . . . .
C12 C13 C14 C17 178.2(5) . . . .
C13 C14 C15 C16 0.1(9) . . . .
C17 C14 C15 C16 -178.0(5) . . . .
C12 C11 C16 C15 0.7(9) . . . .
C10 C11 C16 C15 -178.2(6) . . . .
C14 C15 C16 C11 -0.5(10) . . . .
C13 C14 C17 N3 26.7(7) . . . .
C15 C14 C17 N3 -155.4(5) . . . .
C18 C19 C20 N4 98.3(6) . . . .
C18 C19 C20 N3 -82.8(6) . . . .
N3 C21 C22 C23 -177.3(5) . . . .
C26 C21 C22 C23 1.5(8) . . . .
C21 C22 C23 C24 1.2(9) . . . .
C22 C23 C24 C25 -1.9(11) . . . .
C23 C24 C25 C26 -0.2(10) . . . .
N3 C21 C26 N4 -2.3(5) . . . .
C22 C21 C26 N4 178.6(4) . . . .
N3 C21 C26 C25 175.5(4) . . . .
C22 C21 C26 C25 -3.6(8) . . . .
C24 C25 C26 C21 2.8(8) . . . .
C24 C25 C26 N4 -179.9(5) . . . .
O2 C27 C28 C33 147.3(5) . . . .
O1 C27 C28 C33 -28.8(7) . . . .
O2 C27 C28 C29 -30.3(7) . . . .
O1 C27 C28 C29 153.5(5) . . . .
C33 C28 C29 C30 2.4(7) . . . .
C27 C28 C29 C30 -179.9(5) . . . .
C28 C29 C30 C31 -3.6(8) . . . .
C29 C30 C31 C32 1.4(8) . . . .
C30 C31 C32 C33 2.0(7) . . . .
C30 C31 C32 C34 -178.3(5) . . . .
C31 C32 C33 C28 -3.1(7) . . . .
C34 C32 C33 C28 177.2(4) . . . .
C29 C28 C33 C32 0.9(7) . . . .
C27 C28 C33 C32 -176.8(4) . . . .
C33 C32 C34 O3 -160.7(4) . . . .
C31 C32 C34 O3 19.6(7) . . . .
C33 C32 C34 O4 18.3(6) . . . .
C31 C32 C34 O4 -161.4(4) . . . .
O2 C27 Cd1 O1 178.8(5) . . . .
O2 C27 Cd1 O4 7.9(3) . . . 4_566
O1 C27 Cd1 O4 -170.9(3) . . . 4_566
O2 C27 Cd1 N4 155.5(3) . . . 2_645
O1 C27 Cd1 N4 -23.3(4) . . . 2_645
O2 C27 Cd1 N1 -86.0(3) . . . .
O1 C27 Cd1 N1 95.1(3) . . . .
O2 C27 Cd1 O3 60.3(3) . . . 4_566
O1 C27 Cd1 O3 -118.5(3) . . . 4_566
O1 C27 Cd1 O2 -178.8(5) . . . .
O2 C27 Cd1 C34 36.0(3) . . . 4_566
O1 C27 Cd1 C34 -142.9(3) . . . 4_566
N2 C3 N1 C4 -1.2(5) . . . .
C2 C3 N1 C4 176.4(4) . . . .
N2 C3 N1 Cd1 170.1(3) . . . .
C2 C3 N1 Cd1 -12.4(7) . . . .
C9 C4 N1 C3 0.4(5) . . . .
C5 C4 N1 C3 -179.0(5) . . . .
C9 C4 N1 Cd1 -171.4(3) . . . .
C5 C4 N1 Cd1 9.2(7) . . . .
O1 Cd1 N1 C3 13.3(4) . . . .
O4 Cd1 N1 C3 -138.2(4) 4_566 . . .
N4 Cd1 N1 C3 111.0(4) 2_645 . . .
O3 Cd1 N1 C3 -130.6(4) 4_566 . . .
O2 Cd1 N1 C3 -42.0(4) . . . .
C27 Cd1 N1 C3 -14.6(4) . . . .
C34 Cd1 N1 C3 -133.7(4) 4_566 . . .
O1 Cd1 N1 C4 -177.0(3) . . . .
O4 Cd1 N1 C4 31.5(3) 4_566 . . .
N4 Cd1 N1 C4 -79.3(4) 2_645 . . .
O3 Cd1 N1 C4 39.1(4) 4_566 . . .
O2 Cd1 N1 C4 127.7(3) . . . .
C27 Cd1 N1 C4 155.1(3) . . . .
C34 Cd1 N1 C4 36.0(4) 4_566 . . .
N1 C3 N2 C9 1.5(6) . . . .
C2 C3 N2 C9 -176.1(4) . . . .
N1 C3 N2 C10 -176.7(4) . . . .
C2 C3 N2 C10 5.6(8) . . . .
C4 C9 N2 C3 -1.2(5) . . . .
C8 C9 N2 C3 176.7(6) . . . .
C4 C9 N2 C10 177.1(4) . . . .
C8 C9 N2 C10 -5.0(9) . . . .
C11 C10 N2 C3 -90.4(6) . . . .
C11 C10 N2 C9 91.6(6) . . . .
N4 C20 N3 C21 0.0(5) . . . .
C19 C20 N3 C21 -179.1(4) . . . .
N4 C20 N3 C17 177.1(4) . . . .
C19 C20 N3 C17 -2.0(7) . . . .
C26 C21 N3 C20 1.5(5) . . . .
C22 C21 N3 C20 -179.6(5) . . . .
C26 C21 N3 C17 -175.8(4) . . . .
C22 C21 N3 C17 3.2(8) . . . .
C14 C17 N3 C20 89.6(6) . . . .
C14 C17 N3 C21 -93.7(5) . . . .
N3 C20 N4 C26 -1.4(5) . . . .
C19 C20 N4 C26 177.6(4) . . . .
N3 C20 N4 Cd1 172.0(3) . . . 2_655
C19 C20 N4 Cd1 -9.0(7) . . . 2_655
C21 C26 N4 C20 2.3(5) . . . .
C25 C26 N4 C20 -175.3(5) . . . .
C21 C26 N4 Cd1 -172.1(3) . . . 2_655
C25 C26 N4 Cd1 10.3(7) . . . 2_655
O2 C27 O1 Cd1 -1.3(6) . . . .
C28 C27 O1 Cd1 174.8(4) . . . .
O4 Cd1 O1 C27 15.4(5) 4_566 . . .
N4 Cd1 O1 C27 159.7(3) 2_645 . . .
N1 Cd1 O1 C27 -90.1(3) . . . .
O3 Cd1 O1 C27 67.4(3) 4_566 . . .
O2 Cd1 O1 C27 0.7(3) . . . .
C34 Cd1 O1 C27 48.7(4) 4_566 . . .
O1 C27 O2 Cd1 1.1(5) . . . .
C28 C27 O2 Cd1 -174.8(4) . . . .
O1 Cd1 O2 C27 -0.7(3) . . . .
O4 Cd1 O2 C27 -173.4(3) 4_566 . . .
N4 Cd1 O2 C27 -36.8(4) 2_645 . . .
N1 Cd1 O2 C27 98.1(3) . . . .
O3 Cd1 O2 C27 -119.9(3) 4_566 . . .
C34 Cd1 O2 C27 -146.8(3) 4_566 . . .
O4 C34 O3 Cd1 5.5(4) . . . 4_565
C32 C34 O3 Cd1 -175.4(4) . . . 4_565
O3 C34 O4 Cd1 -6.0(5) . . . 4_565
C32 C34 O4 Cd1 175.0(3) . . . 4_565
